data_4066802
loop_
_publ_author_name
'Adams, Richard D.'
'Trufan, Eszter'

_publ_section_title
;
 Iridium&#x2212;Germanium and &#x2212;Tin Carbonyl Complexes
;
_journal_issue 19
_journal_name_full Organometallics
_journal_page_first 4346
_journal_paper_doi 10.1021/om1006424
_journal_volume 29
_journal_year 2010
_chemical_formula_sum 'C78 H68 Cl4 Ge5 Ir2 O6'
_chemical_formula_weight 1990.47
_chemical_name_systematic
; 
 ? 
;
_space_group_IT_number 2
_symmetry_cell_setting triclinic
_symmetry_space_group_name_Hall '-P 1'
_symmetry_space_group_name_H-M 'P -1'
_atom_sites_solution_hydrogens geom
_atom_sites_solution_primary direct
_atom_sites_solution_secondary difmap
_audit_creation_method SHELXL-97
_cell_angle_alpha 106.007(2)
_cell_angle_beta 91.639(2)
_cell_angle_gamma 106.752(2)
_cell_formula_units_Z 2
_cell_length_a 14.2370(12)
_cell_length_b 14.3558(12)
_cell_length_c 20.2408(17)
_cell_measurement_reflns_used 9247
_cell_measurement_temperature 294(2)
_cell_measurement_theta_max 28.28
_cell_measurement_theta_min 2.22
_cell_volume 3781.4(6)
_computing_cell_refinement 'SAINT+  V6.45 (Bruker, 2003)'
_computing_data_collection 'SMART V5.632 (Bruker, 2005)'
_computing_data_reduction 'SAINT+  V6.45'
_computing_molecular_graphics 'SHELXTL V6.1 (Sheldrick, 2000)'
_computing_publication_material 'SHELXTL V6.1'
_computing_structure_refinement 'SHELXL-97 (Sheldrick, 1997)'
_computing_structure_solution 'SHELXS-97 (Sheldrick, 1990)'
_diffrn_ambient_temperature 294(2)
_diffrn_measured_fraction_theta_full 0.996
_diffrn_measured_fraction_theta_max 0.996
_diffrn_measurement_device_type 'Bruker SMART APEX CCD diffractometer'
_diffrn_measurement_method 'omega scans'
_diffrn_radiation_monochromator graphite
_diffrn_radiation_source 'fine-focus sealed tube'
_diffrn_radiation_type MoK\a
_diffrn_radiation_wavelength 0.71073
_diffrn_reflns_av_R_equivalents 0.0317
_diffrn_reflns_av_sigmaI/netI 0.0292
_diffrn_reflns_limit_h_max 18
_diffrn_reflns_limit_h_min -18
_diffrn_reflns_limit_k_max 19
_diffrn_reflns_limit_k_min -19
_diffrn_reflns_limit_l_max 26
_diffrn_reflns_limit_l_min -26
_diffrn_reflns_number 59968
_diffrn_reflns_theta_full 28.31
_diffrn_reflns_theta_max 28.31
_diffrn_reflns_theta_min 1.05
_diffrn_standards_decay_% <1
_exptl_absorpt_coefficient_mu 5.656
_exptl_absorpt_correction_T_max 1.000
_exptl_absorpt_correction_T_min 0.632
_exptl_absorpt_correction_type multi-scan
_exptl_absorpt_process_details '(SADABS, Bruker, 1997)'
_exptl_crystal_colour yellow
_exptl_crystal_density_diffrn 1.748
_exptl_crystal_density_method 'not measured'
_exptl_crystal_description block
_exptl_crystal_F_000 1932
_exptl_crystal_size_max 0.40
_exptl_crystal_size_mid 0.35
_exptl_crystal_size_min 0.25
_refine_diff_density_max 3.700
_refine_diff_density_min -4.921
_refine_diff_density_rms 0.136
_refine_ls_extinction_method none
_refine_ls_goodness_of_fit_ref 1.036
_refine_ls_hydrogen_treatment mixed
_refine_ls_matrix_type full
_refine_ls_number_parameters 872
_refine_ls_number_reflns 18742
_refine_ls_number_restraints 3
_refine_ls_restrained_S_all 1.036
_refine_ls_R_factor_all 0.0508
_refine_ls_R_factor_gt 0.0409
_refine_ls_shift/su_max 0.002
_refine_ls_shift/su_mean 0.000
_refine_ls_structure_factor_coef Fsqd
_refine_ls_weighting_details 'calc w=1/[\s^2^(Fo^2^)+(0.0550P)^2^+11.3218P] where P=(Fo^2^+2Fc^2^)/3'
_refine_ls_weighting_scheme calc
_refine_ls_wR_factor_gt 0.1048
_refine_ls_wR_factor_ref 0.1135
_reflns_number_gt 15755
_reflns_number_total 18742
_reflns_threshold_expression >2sigma(I)
_cod_data_source_file om1006424_si_001.cif
_cod_data_source_block HIr(CO)4(GePh2)(GePh3)2(Ph2GeOHGePh2)
_cod_depositor_comments
;
The following automatic conversions were performed:

'_symmetry_cell_setting' value 'Triclinic' changed to 'triclinic'
according to /home/saulius/struct/CIF-dictionaries/cif_core.dic
dictionary named 'cif_core.dic' version 2.4.1 from 2010-06-29.

Automatic conversion script
Id: cif_fix_values 1715 2011-07-08 13:25:40Z adriana 
;
_cod_original_cell_volume 3781.4(5)
_cod_original_sg_symbol_H-M P-1
_cod_database_code 4066802

loop_
_symmetry_equiv_pos_as_xyz
'x, y, z'
'-x, -y, -z'

loop_
_atom_site_label
_atom_site_type_symbol
_atom_site_fract_x
_atom_site_fract_y
_atom_site_fract_z
_atom_site_U_iso_or_equiv
_atom_site_adp_type
_atom_site_occupancy
_atom_site_symmetry_multiplicity
_atom_site_calc_flag
_atom_site_refinement_flags
Ir1 Ir 0.737552(13) 0.714034(14) 0.792478(10) 0.03893(6) Uani 1 1 d .
Ir2 Ir 0.721637(13) 0.508377(14) 0.700080(9) 0.03746(6) Uani 1 1 d .
Ge1 Ge 0.73975(4) 0.89557(4) 0.83270(3) 0.04631(13) Uani 1 1 d .
Ge2 Ge 0.79742(5) 0.68162(8) 0.67627(5) 0.0817(3) Uani 1 1 d .
Ge3 Ge 0.74207(4) 0.35950(4) 0.60847(3) 0.04288(12) Uani 1 1 d .
Ge4 Ge 0.63674(4) 0.42164(4) 0.78090(3) 0.04013(11) Uani 1 1 d .
Ge5 Ge 0.68822(4) 0.66432(4) 0.89601(3) 0.04096(11) Uani 1 1 d .
O1 O 0.6196(3) 0.5218(3) 0.85993(19) 0.0431(8) Uani 1 1 d .
O11 O 0.9542(3) 0.7849(4) 0.8488(3) 0.0795(14) Uani 1 1 d .
O12 O 0.5173(3) 0.6500(4) 0.7474(2) 0.0690(12) Uani 1 1 d .
O21 O 0.9127(3) 0.5322(4) 0.7833(3) 0.0699(12) Uani 1 1 d .
O22 O 0.5261(3) 0.4665(4) 0.6160(3) 0.0733(13) Uani 1 1 d .
C11 C 0.8729(4) 0.7573(4) 0.8279(3) 0.0522(13) Uani 1 1 d .
C12 C 0.6007(4) 0.6746(4) 0.7632(3) 0.0452(11) Uani 1 1 d .
C21 C 0.8416(4) 0.5235(4) 0.7523(3) 0.0474(11) Uani 1 1 d .
C22 C 0.5988(4) 0.4836(4) 0.6482(3) 0.0482(11) Uani 1 1 d .
C23 C 0.7770(5) 0.9627(4) 0.9329(3) 0.0540(13) Uani 1 1 d .
C24 C 0.8423(5) 0.9393(6) 0.9729(4) 0.0700(17) Uani 1 1 d .
H24 H 0.8698 0.8884 0.9525 0.084 Uiso 1 1 calc R
C25 C 0.8673(6) 0.9911(7) 1.0430(4) 0.092(3) Uani 1 1 d .
H25 H 0.9127 0.9763 1.0692 0.110 Uiso 1 1 calc R
C26 C 0.8251(7) 1.0632(8) 1.0732(5) 0.098(3) Uani 1 1 d .
H26 H 0.8404 1.0964 1.1205 0.118 Uiso 1 1 calc R
C27 C 0.7609(8) 1.0876(8) 1.0353(5) 0.109(3) Uani 1 1 d .
H27 H 0.7331 1.1379 1.0562 0.131 Uiso 1 1 calc R
C28 C 0.7372(6) 1.0373(6) 0.9654(4) 0.081(2) Uani 1 1 d .
H28 H 0.6931 1.0544 0.9397 0.097 Uiso 1 1 calc R
C29 C 0.8366(4) 0.9776(4) 0.7875(3) 0.0504(12) Uani 1 1 d .
C30 C 0.9246(5) 1.0472(5) 0.8237(4) 0.0698(18) Uani 1 1 d .
H30 H 0.9370 1.0571 0.8709 0.084 Uiso 1 1 calc R
C31 C 0.9946(6) 1.1023(6) 0.7909(6) 0.090(3) Uani 1 1 d .
H31 H 1.0533 1.1482 0.8161 0.108 Uiso 1 1 calc R
C32 C 0.9771(7) 1.0889(7) 0.7216(6) 0.096(3) Uani 1 1 d .
H32 H 1.0241 1.1257 0.6997 0.116 Uiso 1 1 calc R
C33 C 0.8911(7) 1.0217(7) 0.6844(5) 0.083(2) Uani 1 1 d .
H33 H 0.8794 1.0131 0.6373 0.100 Uiso 1 1 calc R
C34 C 0.8208(5) 0.9660(5) 0.7170(4) 0.0624(15) Uani 1 1 d .
H34 H 0.7624 0.9203 0.6913 0.075 Uiso 1 1 calc R
C35 C 0.6103(4) 0.9135(4) 0.8140(3) 0.0527(13) Uani 1 1 d .
C36 C 0.5911(5) 0.9654(5) 0.7698(4) 0.0638(15) Uani 1 1 d .
H36 H 0.6410 0.9924 0.7453 0.077 Uiso 1 1 calc R
C37 C 0.4995(6) 0.9782(6) 0.7609(4) 0.076(2) Uani 1 1 d .
H37 H 0.4889 1.0140 0.7309 0.091 Uiso 1 1 calc R
C38 C 0.4250(5) 0.9395(6) 0.7951(4) 0.0740(19) Uani 1 1 d .
H38 H 0.3637 0.9490 0.7896 0.089 Uiso 1 1 calc R
C39 C 0.4417(6) 0.8863(7) 0.8378(5) 0.094(3) Uani 1 1 d .
H39 H 0.3907 0.8580 0.8609 0.113 Uiso 1 1 calc R
C40 C 0.5325(6) 0.8735(7) 0.8477(5) 0.083(2) Uani 1 1 d .
H40 H 0.5418 0.8372 0.8776 0.099 Uiso 1 1 calc R
C41 C 0.7412(4) 0.7106(5) 0.5975(3) 0.0515(12) Uani 1 1 d .
C42 C 0.6418(4) 0.7020(6) 0.5877(3) 0.0624(16) Uani 1 1 d .
H42 H 0.5994 0.6788 0.6179 0.075 Uiso 1 1 calc R
C43 C 0.6054(5) 0.7274(6) 0.5337(4) 0.0747(19) Uani 1 1 d .
H43 H 0.5387 0.7214 0.5275 0.090 Uiso 1 1 calc R
C44 C 0.6671(6) 0.7615(7) 0.4892(4) 0.080(2) Uani 1 1 d .
H44 H 0.6425 0.7788 0.4528 0.096 Uiso 1 1 calc R
C45 C 0.7642(6) 0.7702(7) 0.4980(4) 0.080(2) Uani 1 1 d .
H45 H 0.8059 0.7930 0.4674 0.096 Uiso 1 1 calc R
C46 C 0.8020(5) 0.7452(5) 0.5523(3) 0.0599(15) Uani 1 1 d .
H46 H 0.8689 0.7520 0.5582 0.072 Uiso 1 1 calc R
C47 C 0.9409(4) 0.7231(5) 0.6760(3) 0.0527(13) Uani 1 1 d .
C48 C 0.9973(5) 0.8230(5) 0.7069(4) 0.073(2) Uani 1 1 d .
H48 H 0.9663 0.8715 0.7255 0.087 Uiso 1 1 calc R
C49 C 1.0995(6) 0.8524(7) 0.7106(5) 0.086(2) Uani 1 1 d .
H49 H 1.1361 0.9199 0.7322 0.104 Uiso 1 1 calc R
C50 C 1.1460(5) 0.7841(7) 0.6833(5) 0.082(2) Uani 1 1 d .
H50 H 1.2146 0.8044 0.6861 0.098 Uiso 1 1 calc R
C51 C 1.0927(5) 0.6850(6) 0.6514(4) 0.077(2) Uani 1 1 d .
H51 H 1.1250 0.6380 0.6318 0.092 Uiso 1 1 calc R
C52 C 0.9904(5) 0.6538(5) 0.6482(4) 0.0641(16) Uani 1 1 d .
H52 H 0.9547 0.5858 0.6271 0.077 Uiso 1 1 calc R
C53 C 0.7009(4) 0.3579(5) 0.5144(3) 0.0503(12) Uani 1 1 d .
C54 C 0.7025(6) 0.4427(6) 0.4952(4) 0.0727(18) Uani 1 1 d .
H54 H 0.7240 0.5063 0.5283 0.087 Uiso 1 1 calc R
C55 C 0.6727(7) 0.4361(8) 0.4276(4) 0.092(3) Uani 1 1 d .
H55 H 0.6751 0.4951 0.4160 0.110 Uiso 1 1 calc R
C56 C 0.6405(6) 0.3450(9) 0.3788(4) 0.086(3) Uani 1 1 d .
H56 H 0.6208 0.3410 0.3337 0.103 Uiso 1 1 calc R
C57 C 0.6368(5) 0.2589(8) 0.3955(4) 0.083(2) Uani 1 1 d .
H57 H 0.6143 0.1960 0.3617 0.100 Uiso 1 1 calc R
C58 C 0.6666(5) 0.2641(5) 0.4628(3) 0.0627(15) Uani 1 1 d .
H58 H 0.6636 0.2046 0.4736 0.075 Uiso 1 1 calc R
C59 C 0.8806(4) 0.3615(4) 0.6094(3) 0.0520(12) Uani 1 1 d .
C60 C 0.9353(5) 0.3851(5) 0.5571(4) 0.0669(17) Uani 1 1 d .
H60 H 0.9050 0.3970 0.5203 0.080 Uiso 1 1 calc R
C61 C 1.0342(6) 0.3911(7) 0.5590(5) 0.090(3) Uani 1 1 d .
H61 H 1.0695 0.4072 0.5236 0.108 Uiso 1 1 calc R
C62 C 1.0801(6) 0.3738(8) 0.6119(6) 0.099(3) Uani 1 1 d .
H62 H 1.1468 0.3789 0.6131 0.119 Uiso 1 1 calc R
C63 C 1.0275(6) 0.3486(7) 0.6640(5) 0.090(3) Uani 1 1 d .
H63 H 1.0581 0.3353 0.7000 0.108 Uiso 1 1 calc R
C64 C 0.9293(5) 0.3434(5) 0.6624(4) 0.0636(16) Uani 1 1 d .
H64 H 0.8947 0.3271 0.6980 0.076 Uiso 1 1 calc R
C65 C 0.6652(5) 0.2220(4) 0.6088(3) 0.0514(12) Uani 1 1 d .
C66 C 0.7067(6) 0.1433(5) 0.6016(4) 0.0686(17) Uani 1 1 d .
H66 H 0.7746 0.1572 0.6018 0.082 Uiso 1 1 calc R
C67 C 0.6483(7) 0.0455(5) 0.5943(4) 0.086(2) Uani 1 1 d .
H67 H 0.6780 -0.0052 0.5907 0.103 Uiso 1 1 calc R
C68 C 0.5499(8) 0.0212(6) 0.5921(5) 0.092(3) Uani 1 1 d .
H68 H 0.5116 -0.0459 0.5854 0.111 Uiso 1 1 calc R
C69 C 0.5061(7) 0.0973(7) 0.5999(5) 0.090(3) Uani 1 1 d .
H69 H 0.4380 0.0817 0.5998 0.108 Uiso 1 1 calc R
C70 C 0.5635(5) 0.1973(5) 0.6081(3) 0.0647(16) Uani 1 1 d .
H70 H 0.5333 0.2479 0.6131 0.078 Uiso 1 1 calc R
C71 C 0.7095(4) 0.3548(4) 0.8268(3) 0.0456(11) Uani 1 1 d .
C72 C 0.7281(6) 0.2679(5) 0.7882(4) 0.0723(19) Uani 1 1 d .
H72 H 0.7038 0.2401 0.7416 0.087 Uiso 1 1 calc R
C73 C 0.7831(6) 0.2218(6) 0.8186(4) 0.082(2) Uani 1 1 d .
H73 H 0.7957 0.1637 0.7917 0.098 Uiso 1 1 calc R
C74 C 0.8185(5) 0.2592(5) 0.8861(4) 0.0699(18) Uani 1 1 d .
H74 H 0.8547 0.2271 0.9058 0.084 Uiso 1 1 calc R
C75 C 0.8004(6) 0.3449(7) 0.9251(4) 0.084(2) Uani 1 1 d .
H75 H 0.8247 0.3715 0.9718 0.101 Uiso 1 1 calc R
C76 C 0.7463(6) 0.3926(5) 0.8958(4) 0.0703(19) Uani 1 1 d .
H76 H 0.7347 0.4509 0.9231 0.084 Uiso 1 1 calc R
C77 C 0.4975(4) 0.3379(4) 0.7637(3) 0.0518(12) Uani 1 1 d .
C78 C 0.4253(5) 0.3714(7) 0.7406(4) 0.076(2) Uani 1 1 d .
H78 H 0.4429 0.4335 0.7311 0.091 Uiso 1 1 calc R
C79 C 0.3255(6) 0.3134(9) 0.7312(6) 0.105(3) Uani 1 1 d .
H79 H 0.2774 0.3368 0.7154 0.127 Uiso 1 1 calc R
C80 C 0.2993(7) 0.2221(9) 0.7455(7) 0.117(4) Uani 1 1 d .
H80 H 0.2334 0.1823 0.7381 0.140 Uiso 1 1 calc R
C81 C 0.3686(7) 0.1903(7) 0.7701(7) 0.118(4) Uani 1 1 d .
H81 H 0.3500 0.1299 0.7819 0.142 Uiso 1 1 calc R
C82 C 0.4677(6) 0.2461(6) 0.7783(5) 0.082(2) Uani 1 1 d .
H82 H 0.5149 0.2213 0.7939 0.098 Uiso 1 1 calc R
C83 C 0.7805(4) 0.6612(5) 0.9690(3) 0.0540(13) Uani 1 1 d .
C84 C 0.8737(5) 0.6550(7) 0.9574(4) 0.081(2) Uani 1 1 d .
H84 H 0.8968 0.6596 0.9156 0.097 Uiso 1 1 calc R
C85 C 0.9339(6) 0.6420(9) 1.0070(5) 0.104(3) Uani 1 1 d .
H85 H 0.9968 0.6388 0.9982 0.124 Uiso 1 1 calc R
C86 C 0.9020(8) 0.6341(9) 1.0683(5) 0.109(3) Uani 1 1 d .
H86 H 0.9422 0.6240 1.1009 0.130 Uiso 1 1 calc R
C87 C 0.8107(8) 0.6410(9) 1.0818(5) 0.102(3) Uani 1 1 d .
H87 H 0.7890 0.6370 1.1241 0.123 Uiso 1 1 calc R
C88 C 0.7495(6) 0.6541(7) 1.0320(4) 0.076(2) Uani 1 1 d .
H88 H 0.6871 0.6582 1.0415 0.091 Uiso 1 1 calc R
C89 C 0.5821(4) 0.7050(4) 0.9437(3) 0.0481(12) Uani 1 1 d .
C90 C 0.4830(4) 0.6530(5) 0.9190(3) 0.0558(13) Uani 1 1 d .
H90 H 0.4664 0.5966 0.8798 0.067 Uiso 1 1 calc R
C91 C 0.4088(5) 0.6850(7) 0.9528(4) 0.076(2) Uani 1 1 d .
H91 H 0.3428 0.6494 0.9365 0.092 Uiso 1 1 calc R
C92 C 0.4327(7) 0.7689(7) 1.0101(5) 0.083(2) Uani 1 1 d .
H92 H 0.3829 0.7897 1.0326 0.100 Uiso 1 1 calc R
C93 C 0.5287(7) 0.8216(6) 1.0341(4) 0.081(2) Uani 1 1 d .
H93 H 0.5444 0.8790 1.0725 0.097 Uiso 1 1 calc R
C94 C 0.6038(5) 0.7900(5) 1.0015(3) 0.0628(15) Uani 1 1 d .
H94 H 0.6693 0.8264 1.0187 0.075 Uiso 1 1 calc R
H1 H 0.782(6) 0.537(7) 0.619(4) 0.10(3) Uiso 1 1 d .
H2 H 0.591(4) 0.498(5) 0.884(3) 0.043(16) Uiso 1 1 d .
C1S C 0.1536(10) 0.6096(19) 0.7988(9) 0.225(11) Uani 1 1 d .
H1S1 H 0.1609 0.6736 0.7891 0.270 Uiso 1 1 calc R
H1S2 H 0.0964 0.5592 0.7692 0.270 Uiso 1 1 calc R
C2S C 0.1223(18) 0.8926(14) 0.5494(9) 0.241(11) Uani 1 1 d .
H2S1 H 0.1488 0.8378 0.5279 0.289 Uiso 1 1 calc R
H2S2 H 0.0806 0.8705 0.5828 0.289 Uiso 1 1 calc R
Cl1 Cl 0.2582(4) 0.5722(8) 0.7775(3) 0.305(5) Uani 1 1 d .
Cl2 Cl 0.1351(4) 0.6222(8) 0.8715(3) 0.315(5) Uani 1 1 d .
Cl3 Cl 0.2179(5) 0.9938(5) 0.5936(3) 0.262(3) Uani 1 1 d .
Cl4 Cl 0.0539(4) 0.9046(5) 0.4914(4) 0.230(3) Uani 1 1 d .
H3 H 0.477(13) 0.447(12) 0.966(9) 0.33(13) Uiso 1 1 d D
H4 H 0.509(14) 0.372(7) 0.945(10) 0.25(9) Uiso 1 1 d D
O2 O 0.5106(6) 0.4248(6) 0.9389(4) 0.098(2) Uani 1 1 d D

loop_
_atom_site_aniso_label
_atom_site_aniso_U_11
_atom_site_aniso_U_22
_atom_site_aniso_U_33
_atom_site_aniso_U_23
_atom_site_aniso_U_13
_atom_site_aniso_U_12
Ir1 0.03872(10) 0.03464(10) 0.04302(10) 0.00857(7) 0.00933(7) 0.01307(7)
Ir2 0.04122(10) 0.03534(10) 0.03635(10) 0.00866(7) 0.00581(7) 0.01436(7)
Ge1 0.0528(3) 0.0374(3) 0.0508(3) 0.0119(2) 0.0099(2) 0.0179(2)
Ge2 0.0397(3) 0.1459(8) 0.0916(5) 0.0872(6) 0.0190(3) 0.0264(4)
Ge3 0.0480(3) 0.0394(3) 0.0399(3) 0.0066(2) 0.0059(2) 0.0162(2)
Ge4 0.0438(3) 0.0390(3) 0.0409(3) 0.0131(2) 0.0081(2) 0.0162(2)
Ge5 0.0428(3) 0.0410(3) 0.0410(3) 0.0110(2) 0.0068(2) 0.0167(2)
O1 0.051(2) 0.0393(18) 0.0419(19) 0.0133(15) 0.0140(16) 0.0157(15)
O11 0.047(2) 0.091(4) 0.085(3) 0.015(3) -0.001(2) 0.010(2)
O12 0.051(2) 0.089(3) 0.066(3) 0.018(2) 0.002(2) 0.025(2)
O21 0.058(3) 0.079(3) 0.071(3) 0.014(2) -0.007(2) 0.028(2)
O22 0.055(3) 0.081(3) 0.079(3) 0.019(3) -0.010(2) 0.021(2)
C11 0.044(3) 0.051(3) 0.055(3) 0.007(2) 0.006(2) 0.013(2)
C12 0.042(3) 0.050(3) 0.045(3) 0.012(2) 0.009(2) 0.019(2)
C21 0.044(3) 0.051(3) 0.046(3) 0.011(2) 0.005(2) 0.017(2)
C22 0.049(3) 0.048(3) 0.047(3) 0.013(2) 0.004(2) 0.017(2)
C23 0.060(3) 0.044(3) 0.053(3) 0.006(2) 0.011(3) 0.017(3)
C24 0.070(4) 0.067(4) 0.064(4) 0.004(3) 0.001(3) 0.023(3)
C25 0.078(5) 0.104(7) 0.073(5) 0.002(5) -0.013(4) 0.022(5)
C26 0.093(6) 0.103(7) 0.064(5) -0.012(5) 0.005(4) 0.014(5)
C27 0.121(8) 0.119(8) 0.069(5) -0.023(5) 0.009(5) 0.057(7)
C28 0.090(5) 0.074(5) 0.077(5) 0.001(4) 0.012(4) 0.044(4)
C29 0.053(3) 0.037(3) 0.067(3) 0.016(2) 0.019(3) 0.022(2)
C30 0.062(4) 0.052(4) 0.099(5) 0.025(4) 0.014(4) 0.021(3)
C31 0.069(5) 0.060(4) 0.137(8) 0.031(5) 0.024(5) 0.011(4)
C32 0.092(6) 0.077(6) 0.142(9) 0.060(6) 0.054(6) 0.028(5)
C33 0.105(6) 0.082(5) 0.089(5) 0.047(5) 0.043(5) 0.045(5)
C34 0.070(4) 0.050(3) 0.078(4) 0.024(3) 0.022(3) 0.026(3)
C35 0.057(3) 0.043(3) 0.063(3) 0.016(2) 0.012(3) 0.023(2)
C36 0.064(4) 0.065(4) 0.069(4) 0.025(3) 0.012(3) 0.025(3)
C37 0.083(5) 0.081(5) 0.077(5) 0.028(4) -0.003(4) 0.042(4)
C38 0.062(4) 0.068(4) 0.091(5) 0.009(4) 0.006(4) 0.033(3)
C39 0.073(5) 0.104(7) 0.138(8) 0.061(6) 0.048(5) 0.049(5)
C40 0.078(5) 0.099(6) 0.112(6) 0.065(5) 0.042(5) 0.053(4)
C41 0.049(3) 0.057(3) 0.055(3) 0.025(3) 0.010(2) 0.017(2)
C42 0.049(3) 0.085(5) 0.063(4) 0.037(3) 0.012(3) 0.023(3)
C43 0.059(4) 0.097(6) 0.081(5) 0.040(4) 0.003(3) 0.030(4)
C44 0.083(5) 0.105(6) 0.069(4) 0.045(4) 0.004(4) 0.037(5)
C45 0.082(5) 0.113(6) 0.068(4) 0.055(5) 0.023(4) 0.037(5)
C46 0.056(3) 0.074(4) 0.065(4) 0.036(3) 0.018(3) 0.027(3)
C47 0.044(3) 0.068(4) 0.057(3) 0.030(3) 0.016(2) 0.022(3)
C48 0.067(4) 0.057(4) 0.104(6) 0.029(4) 0.038(4) 0.025(3)
C49 0.070(5) 0.074(5) 0.099(6) 0.015(4) 0.028(4) 0.006(4)
C50 0.048(3) 0.094(6) 0.100(6) 0.024(5) 0.019(4) 0.019(4)
C51 0.060(4) 0.086(5) 0.097(5) 0.027(4) 0.030(4) 0.039(4)
C52 0.056(3) 0.066(4) 0.068(4) 0.015(3) 0.019(3) 0.018(3)
C53 0.054(3) 0.057(3) 0.039(3) 0.007(2) 0.008(2) 0.022(3)
C54 0.100(5) 0.067(4) 0.057(4) 0.021(3) 0.012(4) 0.031(4)
C55 0.107(6) 0.128(8) 0.071(5) 0.054(5) 0.022(5) 0.058(6)
C56 0.067(4) 0.149(9) 0.046(4) 0.028(5) 0.002(3) 0.042(5)
C57 0.066(4) 0.117(7) 0.044(3) -0.001(4) 0.001(3) 0.016(4)
C58 0.065(4) 0.065(4) 0.047(3) 0.002(3) 0.002(3) 0.018(3)
C59 0.051(3) 0.047(3) 0.056(3) 0.005(2) 0.010(2) 0.020(2)
C60 0.065(4) 0.060(4) 0.077(4) 0.016(3) 0.023(3) 0.025(3)
C61 0.068(5) 0.105(7) 0.105(7) 0.027(5) 0.039(5) 0.039(5)
C62 0.057(4) 0.106(7) 0.131(8) 0.013(6) 0.019(5) 0.041(5)
C63 0.073(5) 0.096(6) 0.105(7) 0.018(5) -0.004(5) 0.046(5)
C64 0.064(4) 0.061(4) 0.067(4) 0.013(3) 0.004(3) 0.027(3)
C65 0.066(3) 0.040(3) 0.042(3) 0.008(2) 0.006(2) 0.012(2)
C66 0.089(5) 0.048(3) 0.068(4) 0.016(3) 0.006(3) 0.023(3)
C67 0.117(7) 0.042(3) 0.091(6) 0.021(4) 0.002(5) 0.014(4)
C68 0.116(7) 0.054(4) 0.087(6) 0.027(4) 0.001(5) -0.008(4)
C69 0.081(5) 0.079(5) 0.087(6) 0.024(4) 0.007(4) -0.007(4)
C70 0.069(4) 0.059(4) 0.060(4) 0.014(3) 0.008(3) 0.013(3)
C71 0.049(3) 0.041(3) 0.053(3) 0.019(2) 0.009(2) 0.018(2)
C72 0.106(6) 0.064(4) 0.059(4) 0.009(3) 0.005(4) 0.053(4)
C73 0.109(6) 0.066(4) 0.082(5) 0.007(4) -0.002(4) 0.061(4)
C74 0.070(4) 0.062(4) 0.088(5) 0.026(4) -0.001(4) 0.035(3)
C75 0.097(6) 0.097(6) 0.065(4) 0.011(4) -0.020(4) 0.056(5)
C76 0.093(5) 0.064(4) 0.059(4) 0.003(3) -0.007(3) 0.049(4)
C77 0.048(3) 0.053(3) 0.048(3) 0.010(2) 0.007(2) 0.010(2)
C78 0.054(4) 0.090(5) 0.089(5) 0.037(4) 0.005(3) 0.020(4)
C79 0.056(4) 0.127(9) 0.131(8) 0.041(7) 0.003(5) 0.024(5)
C80 0.057(5) 0.105(8) 0.162(11) 0.030(7) 0.011(6) -0.006(5)
C81 0.070(5) 0.070(5) 0.205(13) 0.046(7) 0.027(7) 0.000(4)
C82 0.062(4) 0.060(4) 0.117(7) 0.029(4) 0.013(4) 0.007(3)
C83 0.055(3) 0.052(3) 0.051(3) 0.009(2) -0.003(2) 0.018(3)
C84 0.063(4) 0.119(7) 0.068(4) 0.033(4) 0.002(3) 0.035(4)
C85 0.066(5) 0.154(9) 0.101(7) 0.049(7) -0.013(4) 0.040(5)
C86 0.103(7) 0.148(10) 0.081(6) 0.043(6) -0.024(5) 0.042(7)
C87 0.109(7) 0.151(9) 0.068(5) 0.049(6) 0.007(5) 0.058(7)
C88 0.080(5) 0.101(6) 0.060(4) 0.030(4) 0.008(3) 0.040(4)
C89 0.058(3) 0.052(3) 0.045(3) 0.021(2) 0.015(2) 0.026(2)
C90 0.053(3) 0.064(4) 0.056(3) 0.020(3) 0.011(3) 0.025(3)
C91 0.062(4) 0.100(6) 0.088(5) 0.040(5) 0.024(4) 0.044(4)
C92 0.090(6) 0.091(6) 0.095(6) 0.033(5) 0.044(5) 0.059(5)
C93 0.115(7) 0.063(4) 0.074(5) 0.013(4) 0.038(5) 0.045(4)
C94 0.078(4) 0.049(3) 0.061(4) 0.011(3) 0.019(3) 0.023(3)
C1S 0.107(10) 0.45(3) 0.179(16) 0.21(2) 0.016(10) 0.072(15)
C2S 0.34(3) 0.178(17) 0.141(14) 0.068(13) -0.072(16) -0.027(18)
Cl1 0.123(3) 0.592(14) 0.129(3) 0.045(6) 0.008(3) 0.065(5)
Cl2 0.146(4) 0.594(15) 0.163(5) 0.009(7) -0.030(3) 0.151(7)
Cl3 0.229(6) 0.230(6) 0.236(6) 0.071(5) 0.038(5) -0.070(5)
Cl4 0.193(5) 0.245(6) 0.299(8) 0.149(6) 0.035(5) 0.071(4)
O2 0.129(5) 0.101(5) 0.096(4) 0.061(4) 0.064(4) 0.051(4)

loop_
_atom_type_symbol
_atom_type_description
_atom_type_scat_dispersion_real
_atom_type_scat_dispersion_imag
_atom_type_scat_source
C C 0.0033 0.0016 'International Tables Vol C Tables 4.2.6.8 and 6.1.1.4'
H H 0.0000 0.0000 'International Tables Vol C Tables 4.2.6.8 and 6.1.1.4'
O O 0.0106 0.0060 'International Tables Vol C Tables 4.2.6.8 and 6.1.1.4'
Ge Ge 0.1547 1.8001 'International Tables Vol C Tables 4.2.6.8 and 6.1.1.4'
Ir Ir -1.4442 7.9887 'International Tables Vol C Tables 4.2.6.8 and 6.1.1.4'
Cl Cl 0.1484 0.1585 'International Tables Vol C Tables 4.2.6.8 and 6.1.1.4'

loop_
_geom_angle_atom_site_label_1
_geom_angle_atom_site_label_2
_geom_angle_atom_site_label_3
_geom_angle
C12 Ir1 C11 176.2(2)
C12 Ir1 Ge5 85.92(16)
C11 Ir1 Ge5 91.13(19)
C12 Ir1 Ge2 98.34(16)
C11 Ir1 Ge2 85.38(18)
Ge5 Ir1 Ge2 152.17(3)
C12 Ir1 Ge1 89.41(16)
C11 Ir1 Ge1 88.68(18)
Ge5 Ir1 Ge1 99.14(2)
Ge2 Ir1 Ge1 108.35(3)
C12 Ir1 Ir2 83.41(16)
C11 Ir1 Ir2 99.38(17)
Ge5 Ir1 Ir2 97.764(15)
Ge2 Ir1 Ir2 55.89(2)
Ge1 Ir1 Ir2 161.102(17)
C22 Ir2 C21 175.9(2)
C22 Ir2 Ge4 90.84(17)
C21 Ir2 Ge4 86.26(17)
C22 Ir2 Ge3 86.79(17)
C21 Ir2 Ge3 90.93(16)
Ge4 Ir2 Ge3 100.39(2)
C22 Ir2 Ge2 92.54(17)
C21 Ir2 Ge2 91.44(17)
Ge4 Ir2 Ge2 145.98(3)
Ge3 Ir2 Ge2 113.58(3)
C22 Ir2 Ir1 97.74(17)
C21 Ir2 Ir1 85.27(17)
Ge4 Ir2 Ir1 93.268(15)
Ge3 Ir2 Ir1 165.560(16)
Ge2 Ir2 Ir1 52.74(2)
C22 Ir2 H1 86(2)
C21 Ir2 H1 96(2)
Ge4 Ir2 H1 164(3)
Ge3 Ir2 H1 63(2)
Ge2 Ir2 H1 50(3)
Ir1 Ir2 H1 103(3)
C29 Ge1 C23 105.5(3)
C29 Ge1 C35 108.3(2)
C23 Ge1 C35 104.2(2)
C29 Ge1 Ir1 110.09(15)
C23 Ge1 Ir1 115.03(18)
C35 Ge1 Ir1 113.23(17)
C47 Ge2 C41 107.2(2)
C47 Ge2 H1 93(2)
C41 Ge2 H1 91(2)
C47 Ge2 Ir1 115.85(18)
C41 Ge2 Ir1 123.75(17)
H1 Ge2 Ir1 120(2)
C47 Ge2 Ir2 115.07(18)
C41 Ge2 Ir2 120.38(18)
H1 Ge2 Ir2 48(2)
Ir1 Ge2 Ir2 71.371(18)
C47 Ge2 H1 93(2)
C41 Ge2 H1 91(2)
H1 Ge2 H1 0(3)
Ir1 Ge2 H1 120(2)
Ir2 Ge2 H1 48(2)
C65 Ge3 C59 106.2(3)
C65 Ge3 C53 101.3(2)
C59 Ge3 C53 105.8(2)
C65 Ge3 Ir2 118.03(16)
C59 Ge3 Ir2 111.70(16)
C53 Ge3 Ir2 112.65(17)
O1 Ge4 C77 94.8(2)
O1 Ge4 C71 99.6(2)
C77 Ge4 C71 107.1(2)
O1 Ge4 Ir2 108.63(12)
C77 Ge4 Ir2 123.92(17)
C71 Ge4 Ir2 117.53(15)
O1 Ge5 C89 97.6(2)
O1 Ge5 C83 99.4(2)
C89 Ge5 C83 105.4(2)
O1 Ge5 Ir1 103.34(11)
C89 Ge5 Ir1 120.47(15)
C83 Ge5 Ir1 124.50(19)
Ge4 O1 Ge5 130.7(2)
Ge4 O1 H2 111(5)
Ge5 O1 H2 117(5)
O11 C11 Ir1 178.7(6)
O12 C12 Ir1 177.8(5)
O21 C21 Ir2 179.8(6)
O22 C22 Ir2 178.0(5)
C28 C23 C24 117.6(6)
C28 C23 Ge1 118.9(5)
C24 C23 Ge1 123.5(5)
C23 C24 C25 120.7(7)
C23 C24 H24 119.6
C25 C24 H24 119.6
C26 C25 C24 119.8(9)
C26 C25 H25 120.1
C24 C25 H25 120.1
C25 C26 C27 120.6(8)
C25 C26 H26 119.7
C27 C26 H26 119.7
C26 C27 C28 119.7(8)
C26 C27 H27 120.2
C28 C27 H27 120.2
C23 C28 C27 121.6(8)
C23 C28 H28 119.2
C27 C28 H28 119.2
C30 C29 C34 117.3(6)
C30 C29 Ge1 121.6(5)
C34 C29 Ge1 121.1(5)
C29 C30 C31 121.4(8)
C29 C30 H30 119.3
C31 C30 H30 119.3
C32 C31 C30 120.0(8)
C32 C31 H31 120.0
C30 C31 H31 120.0
C33 C32 C31 120.3(8)
C33 C32 H32 119.9
C31 C32 H32 119.9
C32 C33 C34 120.0(8)
C32 C33 H33 120.0
C34 C33 H33 120.0
C29 C34 C33 121.1(7)
C29 C34 H34 119.5
C33 C34 H34 119.5
C36 C35 C40 116.4(6)
C36 C35 Ge1 124.5(5)
C40 C35 Ge1 119.1(5)
C35 C36 C37 121.5(7)
C35 C36 H36 119.2
C37 C36 H36 119.2
C38 C37 C36 120.9(7)
C38 C37 H37 119.5
C36 C37 H37 119.5
C37 C38 C39 118.5(7)
C37 C38 H38 120.7
C39 C38 H38 120.7
C38 C39 C40 121.4(8)
C38 C39 H39 119.3
C40 C39 H39 119.3
C39 C40 C35 121.3(7)
C39 C40 H40 119.3
C35 C40 H40 119.3
C46 C41 C42 118.6(5)
C46 C41 Ge2 119.5(4)
C42 C41 Ge2 121.9(4)
C43 C42 C41 120.5(6)
C43 C42 H42 119.8
C41 C42 H42 119.8
C44 C43 C42 120.1(6)
C44 C43 H43 119.9
C42 C43 H43 119.9
C45 C44 C43 120.0(7)
C45 C44 H44 120.0
C43 C44 H44 120.0
C44 C45 C46 120.5(6)
C44 C45 H45 119.8
C46 C45 H45 119.8
C41 C46 C45 120.3(6)
C41 C46 H46 119.8
C45 C46 H46 119.8
C48 C47 C52 117.4(6)
C48 C47 Ge2 120.5(5)
C52 C47 Ge2 122.0(5)
C47 C48 C49 121.2(7)
C47 C48 H48 119.4
C49 C48 H48 119.4
C50 C49 C48 120.6(8)
C50 C49 H49 119.7
C48 C49 H49 119.7
C49 C50 C51 120.0(7)
C49 C50 H50 120.0
C51 C50 H50 120.0
C50 C51 C52 120.3(7)
C50 C51 H51 119.9
C52 C51 H51 119.9
C47 C52 C51 120.6(7)
C47 C52 H52 119.7
C51 C52 H52 119.7
C54 C53 C58 116.7(6)
C54 C53 Ge3 124.7(5)
C58 C53 Ge3 118.6(5)
C53 C54 C55 121.7(8)
C53 C54 H54 119.2
C55 C54 H54 119.2
C56 C55 C54 120.4(8)
C56 C55 H55 119.8
C54 C55 H55 119.8
C55 C56 C57 120.0(7)
C55 C56 H56 120.0
C57 C56 H56 120.0
C56 C57 C58 120.3(8)
C56 C57 H57 119.8
C58 C57 H57 119.8
C57 C58 C53 120.9(7)
C57 C58 H58 119.6
C53 C58 H58 119.6
C64 C59 C60 116.9(6)
C64 C59 Ge3 122.4(5)
C60 C59 Ge3 120.7(5)
C61 C60 C59 121.0(8)
C61 C60 H60 119.5
C59 C60 H60 119.5
C62 C61 C60 120.8(8)
C62 C61 H61 119.6
C60 C61 H61 119.6
C61 C62 C63 119.6(7)
C61 C62 H62 120.2
C63 C62 H62 120.2
C64 C63 C62 119.6(8)
C64 C63 H63 120.2
C62 C63 H63 120.2
C63 C64 C59 122.1(7)
C63 C64 H64 119.0
C59 C64 H64 119.0
C70 C65 C66 117.3(6)
C70 C65 Ge3 119.6(5)
C66 C65 Ge3 122.7(5)
C67 C66 C65 120.8(8)
C67 C66 H66 119.6
C65 C66 H66 119.6
C68 C67 C66 121.9(8)
C68 C67 H67 119.1
C66 C67 H67 119.1
C67 C68 C69 119.0(7)
C67 C68 H68 120.5
C69 C68 H68 120.5
C68 C69 C70 120.4(8)
C68 C69 H69 119.8
C70 C69 H69 119.8
C65 C70 C69 120.6(7)
C65 C70 H70 119.7
C69 C70 H70 119.7
C76 C71 C72 117.6(5)
C76 C71 Ge4 123.2(4)
C72 C71 Ge4 119.2(5)
C71 C72 C73 120.4(6)
C71 C72 H72 119.8
C73 C72 H72 119.8
C74 C73 C72 121.4(6)
C74 C73 H73 119.3
C72 C73 H73 119.3
C73 C74 C75 119.0(6)
C73 C74 H74 120.5
C75 C74 H74 120.5
C74 C75 C76 120.6(7)
C74 C75 H75 119.7
C76 C75 H75 119.7
C71 C76 C75 121.0(6)
C71 C76 H76 119.5
C75 C76 H76 119.5
C78 C77 C82 117.5(6)
C78 C77 Ge4 121.2(5)
C82 C77 Ge4 121.2(5)
C77 C78 C79 121.0(8)
C77 C78 H78 119.5
C79 C78 H78 119.5
C80 C79 C78 119.6(9)
C80 C79 H79 120.2
C78 C79 H79 120.2
C81 C80 C79 119.9(9)
C81 C80 H80 120.1
C79 C80 H80 120.1
C80 C81 C82 120.9(9)
C80 C81 H81 119.5
C82 C81 H81 119.5
C77 C82 C81 121.0(8)
C77 C82 H82 119.5
C81 C82 H82 119.5
C84 C83 C88 117.3(6)
C84 C83 Ge5 122.1(5)
C88 C83 Ge5 120.3(5)
C83 C84 C85 121.3(8)
C83 C84 H84 119.4
C85 C84 H84 119.4
C86 C85 C84 120.7(9)
C86 C85 H85 119.7
C84 C85 H85 119.7
C85 C86 C87 119.7(8)
C85 C86 H86 120.2
C87 C86 H86 120.2
C86 C87 C88 120.0(8)
C86 C87 H87 120.0
C88 C87 H87 120.0
C83 C88 C87 121.0(8)
C83 C88 H88 119.5
C87 C88 H88 119.5
C94 C89 C90 118.0(5)
C94 C89 Ge5 120.6(5)
C90 C89 Ge5 121.4(4)
C89 C90 C91 120.3(6)
C89 C90 H90 119.8
C91 C90 H90 119.8
C92 C91 C90 120.2(7)
C92 C91 H91 119.9
C90 C91 H91 119.9
C93 C92 C91 120.3(7)
C93 C92 H92 119.9
C91 C92 H92 119.9
C92 C93 C94 120.3(7)
C92 C93 H93 119.8
C94 C93 H93 119.8
C89 C94 C93 120.9(7)
C89 C94 H94 119.6
C93 C94 H94 119.6
Cl2 C1S Cl1 114.6(9)
Cl2 C1S H1S1 108.6
Cl1 C1S H1S1 108.6
Cl2 C1S H1S2 108.6
Cl1 C1S H1S2 108.6
H1S1 C1S H1S2 107.6
Cl4 C2S Cl3 118.9(12)
Cl4 C2S H2S1 107.6
Cl3 C2S H2S1 107.6
Cl4 C2S H2S2 107.6
Cl3 C2S H2S2 107.6
H2S1 C2S H2S2 107.0
H3 O2 H4 104.3(18)

loop_
_geom_bond_atom_site_label_1
_geom_bond_atom_site_label_2
_geom_bond_distance
Ir1 C12 1.892(5)
Ir1 C11 1.897(6)
Ir1 Ge5 2.4524(6)
Ir1 Ge2 2.4931(9)
Ir1 Ge1 2.4974(6)
Ir1 Ir2 2.9682(3)
Ir2 C22 1.902(6)
Ir2 C21 1.907(5)
Ir2 Ge4 2.4609(6)
Ir2 Ge3 2.5088(6)
Ir2 Ge2 2.5934(9)
Ir2 H1 1.96(8)
Ge1 C29 1.963(6)
Ge1 C23 1.973(6)
Ge1 C35 1.973(6)
Ge2 C47 1.957(5)
Ge2 C41 1.961(6)
Ge2 H1 2.02(9)
Ge2 H1 2.02(9)
Ge3 C65 1.963(6)
Ge3 C59 1.963(6)
Ge3 C53 1.968(5)
Ge4 O1 1.908(4)
Ge4 C77 1.963(6)
Ge4 C71 1.966(5)
Ge5 O1 1.912(4)
Ge5 C89 1.959(5)
Ge5 C83 1.967(6)
O1 H2 0.73(6)
O11 C11 1.136(7)
O12 C12 1.145(7)
O21 C21 1.133(7)
O22 C22 1.133(7)
C23 C28 1.372(9)
C23 C24 1.386(9)
C24 C25 1.390(10)
C24 H24 0.9300
C25 C26 1.355(13)
C25 H25 0.9300
C26 C27 1.357(14)
C26 H26 0.9300
C27 C28 1.380(11)
C27 H27 0.9300
C28 H28 0.9300
C29 C30 1.388(9)
C29 C34 1.394(9)
C30 C31 1.391(11)
C30 H30 0.9300
C31 C32 1.369(14)
C31 H31 0.9300
C32 C33 1.365(13)
C32 H32 0.9300
C33 C34 1.394(10)
C33 H33 0.9300
C34 H34 0.9300
C35 C36 1.380(9)
C35 C40 1.384(9)
C36 C37 1.383(9)
C36 H36 0.9300
C37 C38 1.353(11)
C37 H37 0.9300
C38 C39 1.357(11)
C38 H38 0.9300
C39 C40 1.373(10)
C39 H39 0.9300
C40 H40 0.9300
C41 C46 1.370(8)
C41 C42 1.388(8)
C42 C43 1.376(9)
C42 H42 0.9300
C43 C44 1.365(10)
C43 H43 0.9300
C44 C45 1.354(11)
C44 H44 0.9300
C45 C46 1.385(9)
C45 H45 0.9300
C46 H46 0.9300
C47 C48 1.381(9)
C47 C52 1.386(9)
C48 C49 1.386(10)
C48 H48 0.9300
C49 C50 1.342(11)
C49 H49 0.9300
C50 C51 1.364(11)
C50 H50 0.9300
C51 C52 1.389(9)
C51 H51 0.9300
C52 H52 0.9300
C53 C54 1.371(9)
C53 C58 1.399(8)
C54 C55 1.391(10)
C54 H54 0.9300
C55 C56 1.347(13)
C55 H55 0.9300
C56 C57 1.355(13)
C56 H56 0.9300
C57 C58 1.390(10)
C57 H57 0.9300
C58 H58 0.9300
C59 C64 1.384(9)
C59 C60 1.391(9)
C60 C61 1.384(10)
C60 H60 0.9300
C61 C62 1.356(13)
C61 H61 0.9300
C62 C63 1.379(13)
C62 H62 0.9300
C63 C64 1.377(10)
C63 H63 0.9300
C64 H64 0.9300
C65 C70 1.386(9)
C65 C66 1.395(9)
C66 C67 1.374(10)
C66 H66 0.9300
C67 C68 1.339(13)
C67 H67 0.9300
C68 C69 1.382(13)
C68 H68 0.9300
C69 C70 1.393(10)
C69 H69 0.9300
C70 H70 0.9300
C71 C76 1.376(8)
C71 C72 1.380(8)
C72 C73 1.387(9)
C72 H72 0.9300
C73 C74 1.344(10)
C73 H73 0.9300
C74 C75 1.364(10)
C74 H74 0.9300
C75 C76 1.385(9)
C75 H75 0.9300
C76 H76 0.9300
C77 C78 1.374(9)
C77 C82 1.380(9)
C78 C79 1.401(11)
C78 H78 0.9300
C79 C80 1.368(15)
C79 H79 0.9300
C80 C81 1.337(15)
C80 H80 0.9300
C81 C82 1.387(11)
C81 H81 0.9300
C82 H82 0.9300
C83 C84 1.378(9)
C83 C88 1.383(9)
C84 C85 1.386(10)
C84 H84 0.9300
C85 C86 1.354(13)
C85 H85 0.9300
C86 C87 1.361(13)
C86 H86 0.9300
C87 C88 1.399(10)
C87 H87 0.9300
C88 H88 0.9300
C89 C94 1.389(8)
C89 C90 1.394(8)
C90 C91 1.395(8)
C90 H90 0.9300
C91 C92 1.372(12)
C91 H91 0.9300
C92 C93 1.356(12)
C92 H92 0.9300
C93 C94 1.392(9)
C93 H93 0.9300
C94 H94 0.9300
C1S Cl2 1.472(15)
C1S Cl1 1.749(18)
C1S H1S1 0.9700
C1S H1S2 0.9700
C2S Cl4 1.581(18)
C2S Cl3 1.685(17)
C2S H2S1 0.9700
C2S H2S2 0.9700
O2 H3 0.799(10)
O2 H4 0.798(10)
